data_1560767
loop_
_publ_author_name
'Dhbaibi, Kais'
'Abella, Laura'
'Meunier-Della-Gatta, Sylvia'
'Roisnel, Thierry'
'Vanthuyne, Nicolas'
'Jamoussi, Bassem'
'Pieters, Gr\'egory'
'Racine, Beno\^it'
'Quesnel, Etienne'
'Autschbach, Jochen'
'Crassous, Jeanne'
'Favereau, Ludovic'

_publ_section_title
;
 Achieving high circularly polarized luminescence with push--pull
 helicenic systems: from rationalized design to top-emission CP-OLED
 applications
;
_journal_issue 15
_journal_name_full 'Chemical Science'
_journal_page_first 5522
_journal_page_last 5533
_journal_paper_doi 10.1039/D0SC06895K
_journal_volume 12
_journal_year 2021
_chemical_absolute_configuration unk
_chemical_compound_source 'synthesis as described'
_chemical_formula_moiety 'C44 H22 N2'
_chemical_formula_sum 'C44 H22 N2'
_chemical_formula_weight 578.63
_space_group_crystal_system tetragonal
_space_group_IT_number 92
_space_group_name_Hall 'P 4abw 2nw'
_space_group_name_H-M_alt 'P 41 21 2'
_atom_sites_solution_hydrogens geom
_atom_sites_solution_primary dual
_atom_sites_solution_secondary difmap
_audit_update_record
;
2020-12-02 deposited with the CCDC.	2021-02-19 downloaded from the CCDC.
;
_cell_angle_alpha 90
_cell_angle_beta 90
_cell_angle_gamma 90
_cell_formula_units_Z 8
_cell_length_a 14.6129(6)
_cell_length_b 14.6129
_cell_length_c 29.4748(15)
_cell_measurement_reflns_used 9898
_cell_measurement_temperature 150
_cell_measurement_theta_max 27.4212
_cell_measurement_theta_min 2.4980
_cell_measurement_wavelength 0.710730
_cell_volume 6294.0(4)
_computing_cell_refinement 'APEX3 (Bruker, 2015)'
_computing_data_collection 'SAINT (Bruker, 2014)'
_computing_data_reduction 'SAINT (Bruker, 2014)'
_computing_molecular_graphics 'SXGRAPH (L. Farrugia, 1999), Mercury (CSD, 2016)'
_computing_publication_material 'CRYSCALC (T. Roisnel, local program, 2019)'
_computing_structure_refinement 'SHELXL-2018_3 (Sheldrick, 2018)'
_computing_structure_solution 'SHELXT (G. Sheldrick, 2015)'
_diffrn_ambient_temperature 150
_diffrn_detector '(CMOS) PHOTON 100'
_diffrn_detector_area_resol_mean 10.4167
_diffrn_measured_fraction_theta_full 0.999
_diffrn_measured_fraction_theta_max 0.998
_diffrn_measurement_device_type 'D8 VENTURE Bruker AXS'
_diffrn_measurement_method 'rotation images'
_diffrn_orient_matrix_UB_11 -0.0159010
_diffrn_orient_matrix_UB_12 0.0154179
_diffrn_orient_matrix_UB_13 0.0321012
_diffrn_orient_matrix_UB_21 0.0359061
_diffrn_orient_matrix_UB_22 0.0580409
_diffrn_orient_matrix_UB_23 -0.0024802
_diffrn_orient_matrix_UB_31 -0.0560440
_diffrn_orient_matrix_UB_32 0.0328110
_diffrn_orient_matrix_UB_33 -0.0106969
_diffrn_radiation_monochromator 'multilayer monochromator'
_diffrn_radiation_probe x-ray
_diffrn_radiation_source 'Incoatec microfocus sealed tube'
_diffrn_radiation_type MoK\a
_diffrn_radiation_wavelength 0.71073
_diffrn_reflns_av_R_equivalents 0.0634
_diffrn_reflns_av_unetI/netI 0.0382
_diffrn_reflns_limit_h_max 18
_diffrn_reflns_limit_h_min -17
_diffrn_reflns_limit_k_max 18
_diffrn_reflns_limit_k_min -18
_diffrn_reflns_limit_l_max 38
_diffrn_reflns_limit_l_min -38
_diffrn_reflns_number 38270
_diffrn_reflns_theta_full 25.242
_diffrn_reflns_theta_max 27.491
_diffrn_reflns_theta_min 2.407
_diffrn_source_current 1.0
_diffrn_source_voltage 50.0
_exptl_absorpt_coefficient_mu 0.071
_exptl_absorpt_correction_T_max 0.991
_exptl_absorpt_correction_T_min 0.803
_exptl_absorpt_correction_type multi-scan
_exptl_absorpt_process_details
;
  [Sheldrick, G.M. (2014). SADABS Bruker AXS Inc., Madison, Wisconsin, USA]
;
_exptl_crystal_colour yellow
_exptl_crystal_density_diffrn 1.221
_exptl_crystal_description prism
_exptl_crystal_F_000 2400
_exptl_crystal_size_max 0.530
_exptl_crystal_size_mid 0.240
_exptl_crystal_size_min 0.130
_refine_diff_density_max 0.332
_refine_diff_density_min -0.220
_refine_diff_density_rms 0.042
_refine_ls_extinction_method none
_refine_ls_goodness_of_fit_ref 1.036
_refine_ls_hydrogen_treatment constr
_refine_ls_matrix_type full
_refine_ls_number_parameters 415
_refine_ls_number_reflns 7201
_refine_ls_number_restraints 0
_refine_ls_restrained_S_all 1.036
_refine_ls_R_factor_all 0.0532
_refine_ls_R_factor_gt 0.0433
_refine_ls_shift/su_max 0.006
_refine_ls_shift/su_mean 0.001
_refine_ls_structure_factor_coef Fsqd
_refine_ls_weighting_details 'w=1/[\s^2^(Fo^2^)+(0.0518P)^2^+1.2053P] where P=(Fo^2^+2Fc^2^)/3'
_refine_ls_weighting_scheme calc
_refine_ls_wR_factor_gt 0.1012
_refine_ls_wR_factor_ref 0.1067
_reflns_Friedel_coverage 0.739
_reflns_Friedel_fraction_full 1.000
_reflns_Friedel_fraction_max 0.996
_reflns_number_gt 6319
_reflns_number_total 7201
_reflns_threshold_expression >2sigma(I)
_cod_data_source_file d0sc06895k2.cif
_cod_data_source_block KD22522
_cod_depositor_comments 'Adding full bibliography for 1560765--1560767.cif.'
_cod_original_cell_volume 6294.0(6)
_cod_database_code 1560767

loop_
_space_group_symop_operation_xyz
'x, y, z'
'-y-1/2, x-1/2, z-3/4'
'-x, -y, z-1/2'
'y-1/2, -x-1/2, z-1/4'
'y, x, -z'
'x-1/2, -y-1/2, -z-1/4'
'-y, -x, -z-1/2'
'-x-1/2, y-1/2, -z-3/4'

loop_
_atom_site_label
_atom_site_type_symbol
_atom_site_fract_x
_atom_site_fract_y
_atom_site_fract_z
_atom_site_U_iso_or_equiv
_atom_site_adp_type
_atom_site_occupancy
_atom_site_site_symmetry_order
_atom_site_calc_flag
_atom_site_refinement_flags_posn
_atom_site_refinement_flags_adp
_atom_site_refinement_flags_occupancy
_atom_site_disorder_assembly
_atom_site_disorder_group
N1 N 1.37725(18) 0.87813(17) 0.32116(14) 0.0778(10) Uani 1 1 d . . . . .
C2 C 1.33063(19) 0.81671(19) 0.32605(13) 0.0530(8) Uani 1 1 d . . . . .
C3 C 1.26939(17) 0.74016(16) 0.33189(10) 0.0377(6) Uani 1 1 d . . . . .
C4 C 1.28796(17) 0.65761(17) 0.31090(10) 0.0401(6) Uani 1 1 d . . . . .
H4 H 1.340958 0.651184 0.292505 0.048 Uiso 1 1 calc R U . . .
C5 C 1.22906(16) 0.58435(17) 0.31677(9) 0.0354(5) Uani 1 1 d . . . . .
H5 H 1.241372 0.527819 0.302066 0.042 Uiso 1 1 calc R U . . .
C6 C 1.15191(15) 0.59313(15) 0.34411(8) 0.0287(5) Uani 1 1 d . . . . .
C7 C 1.13282(18) 0.67696(16) 0.36437(9) 0.0366(6) Uani 1 1 d . . . . .
H7 H 1.079198 0.683972 0.382256 0.044 Uiso 1 1 calc R U . . .
C8 C 1.19163(19) 0.75005(17) 0.35854(10) 0.0419(6) Uani 1 1 d . . . . .
H8 H 1.178900 0.807006 0.372738 0.050 Uiso 1 1 calc R U . . .
C9 C 1.09347(16) 0.51613(15) 0.35165(8) 0.0299(5) Uani 1 1 d . . . . .
C10 C 1.04516(15) 0.45160(15) 0.35805(7) 0.0271(5) Uani 1 1 d . . . . .
C11 C 0.98099(15) 0.37833(15) 0.36197(7) 0.0261(5) Uani 1 1 d . . . . .
C12 C 0.89228(16) 0.39525(17) 0.37890(8) 0.0328(5) Uani 1 1 d . . . . .
H12 H 0.876153 0.454316 0.389734 0.039 Uiso 1 1 calc R U . . .
C13 C 0.83014(15) 0.32600(18) 0.37953(8) 0.0343(5) Uani 1 1 d . . . . .
H13 H 0.771215 0.336862 0.392036 0.041 Uiso 1 1 calc R U . . .
C14 C 0.85074(15) 0.23855(17) 0.36215(8) 0.0301(5) Uani 1 1 d . . . . .
C15 C 0.78428(16) 0.16743(19) 0.36444(8) 0.0369(6) Uani 1 1 d . . . . .
H15 H 0.724212 0.180423 0.374955 0.044 Uiso 1 1 calc R U . . .
C16 C 0.80649(17) 0.08194(19) 0.35174(8) 0.0375(6) Uani 1 1 d . . . . .
H16 H 0.762483 0.034517 0.354893 0.045 Uiso 1 1 calc R U . . .
C17 C 0.89452(16) 0.06058(16) 0.33362(7) 0.0312(5) Uani 1 1 d . . . . .
C18 C 0.91766(19) -0.03233(17) 0.32691(8) 0.0372(6) Uani 1 1 d . . . . .
H18 H 0.872381 -0.078346 0.330688 0.045 Uiso 1 1 calc R U . . .
C19 C 1.00340(18) -0.05599(16) 0.31519(8) 0.0368(6) Uani 1 1 d . . . . .
H19 H 1.020792 -0.118633 0.315379 0.044 Uiso 1 1 calc R U . . .
C20 C 1.06833(16) 0.01195(15) 0.30250(8) 0.0307(5) Uani 1 1 d . . . . .
C21 C 1.15801(18) -0.01531(17) 0.29078(9) 0.0378(6) Uani 1 1 d . . . . .
H21 H 1.173911 -0.078301 0.291917 0.045 Uiso 1 1 calc R U . . .
C22 C 1.22160(17) 0.04673(17) 0.27798(9) 0.0376(6) Uani 1 1 d . . . . .
H22 H 1.283705 0.028781 0.274585 0.045 Uiso 1 1 calc R U . . .
C23 C 1.19543(16) 0.13869(16) 0.26963(8) 0.0301(5) Uani 1 1 d . . . . .
C24 C 1.26225(16) 0.20227(18) 0.25333(9) 0.0361(5) Uani 1 1 d . . . . .
H24 H 1.323846 0.182795 0.249705 0.043 Uiso 1 1 calc R U . . .
C25 C 1.23969(16) 0.28880(18) 0.24305(9) 0.0360(5) Uani 1 1 d . . . . .
H25 H 1.286307 0.331591 0.235661 0.043 Uiso 1 1 calc R U . . .
C26 C 1.14636(15) 0.31705(16) 0.24313(8) 0.0283(5) Uani 1 1 d . . . . .
C27 C 1.12098(17) 0.40458(17) 0.22756(8) 0.0332(5) Uani 1 1 d . . . . .
H27 H 1.167303 0.447896 0.220474 0.040 Uiso 1 1 calc R U . . .
C28 C 1.03154(16) 0.42848(16) 0.22243(8) 0.0322(5) Uani 1 1 d . . . . .
H28 H 1.015646 0.488527 0.212920 0.039 Uiso 1 1 calc R U . . .
C29 C 0.96281(15) 0.36345(15) 0.23134(7) 0.0264(4) Uani 1 1 d . . . . .
C30 C 0.98597(14) 0.27846(15) 0.24841(7) 0.0241(4) Uani 1 1 d . . . . .
H30 H 0.938860 0.235461 0.254633 0.029 Uiso 1 1 calc R U . . .
C31 C 1.07750(14) 0.25402(15) 0.25678(7) 0.0238(4) Uani 1 1 d . . . . .
C32 C 1.10418(15) 0.16694(15) 0.27687(7) 0.0247(4) Uani 1 1 d . . . . .
C33 C 1.04283(15) 0.10588(14) 0.30116(7) 0.0257(4) Uani 1 1 d . . . . .
C34 C 0.95871(15) 0.13075(15) 0.32478(7) 0.0253(4) Uani 1 1 d . . . . .
C35 C 0.93855(14) 0.22075(15) 0.34361(7) 0.0247(4) Uani 1 1 d . . . . .
C36 C 1.00372(14) 0.29162(14) 0.34661(7) 0.0226(4) Uani 1 1 d . . . . .
H36 H 1.065111 0.279567 0.337845 0.027 Uiso 1 1 calc R U . . .
C37 C 0.86912(16) 0.38570(15) 0.22172(7) 0.0291(5) Uani 1 1 d . . . . .
C38 C 0.79269(16) 0.40541(16) 0.21202(8) 0.0314(5) Uani 1 1 d . . . . .
C39 C 0.69912(16) 0.42338(16) 0.20086(7) 0.0289(5) Uani 1 1 d . . . . .
C40 C 0.63971(17) 0.35113(16) 0.19235(8) 0.0333(5) Uani 1 1 d . . . . .
H40 H 0.662540 0.290260 0.192119 0.040 Uiso 1 1 calc R U . . .
C41 C 0.54847(17) 0.36653(16) 0.18427(8) 0.0341(5) Uani 1 1 d . . . . .
H41 H 0.508563 0.316664 0.178257 0.041 Uiso 1 1 calc R U . . .
C42 C 0.51480(15) 0.45549(16) 0.18494(8) 0.0289(5) Uani 1 1 d . . . . .
C43 C 0.57366(16) 0.52847(15) 0.19225(8) 0.0301(5) Uani 1 1 d . . . . .
H43 H 0.550707 0.589287 0.191937 0.036 Uiso 1 1 calc R U . . .
C44 C 0.66511(16) 0.51300(16) 0.19995(8) 0.0309(5) Uani 1 1 d . . . . .
H44 H 0.705349 0.563167 0.204657 0.037 Uiso 1 1 calc R U . . .
C45 C 0.41777(17) 0.47003(17) 0.18076(9) 0.0356(5) Uani 1 1 d . . . . .
N46 N 0.34023(15) 0.48088(16) 0.17893(10) 0.0495(6) Uani 1 1 d . . . . .

loop_
_atom_site_aniso_label
_atom_site_aniso_U_11
_atom_site_aniso_U_22
_atom_site_aniso_U_33
_atom_site_aniso_U_23
_atom_site_aniso_U_13
_atom_site_aniso_U_12
N1 0.0460(15) 0.0374(14) 0.150(3) 0.0041(17) 0.0278(18) -0.0067(12)
C2 0.0357(14) 0.0319(14) 0.091(3) 0.0054(14) 0.0114(15) -0.0003(12)
C3 0.0318(12) 0.0272(12) 0.0540(17) 0.0073(11) 0.0014(11) -0.0014(10)
C4 0.0296(12) 0.0382(14) 0.0526(17) 0.0053(12) 0.0077(11) 0.0027(11)
C5 0.0349(12) 0.0306(12) 0.0405(14) -0.0020(10) 0.0007(10) 0.0028(10)
C6 0.0306(11) 0.0273(11) 0.0282(12) 0.0035(9) -0.0029(9) -0.0011(9)
C7 0.0391(13) 0.0295(12) 0.0413(14) 0.0015(10) 0.0101(11) -0.0013(10)
C8 0.0473(15) 0.0235(11) 0.0549(17) -0.0026(11) 0.0101(13) -0.0022(10)
C9 0.0310(11) 0.0287(11) 0.0299(12) -0.0023(9) -0.0021(9) 0.0031(10)
C10 0.0277(11) 0.0287(11) 0.0248(11) -0.0017(9) -0.0021(9) 0.0014(9)
C11 0.0286(11) 0.0314(11) 0.0181(10) 0.0010(8) -0.0032(8) -0.0019(9)
C12 0.0317(12) 0.0374(13) 0.0293(12) -0.0051(10) 0.0010(9) 0.0034(10)
C13 0.0238(11) 0.0504(14) 0.0286(12) 0.0001(11) 0.0037(9) -0.0013(10)
C14 0.0265(11) 0.0404(13) 0.0232(11) 0.0042(9) -0.0018(9) -0.0066(10)
C15 0.0264(11) 0.0541(16) 0.0302(13) 0.0046(11) -0.0007(10) -0.0119(11)
C16 0.0365(13) 0.0472(15) 0.0287(13) 0.0085(11) -0.0049(10) -0.0212(11)
C17 0.0383(13) 0.0357(12) 0.0196(10) 0.0066(9) -0.0100(9) -0.0144(10)
C18 0.0509(15) 0.0324(12) 0.0281(12) 0.0062(10) -0.0117(11) -0.0188(11)
C19 0.0577(16) 0.0231(11) 0.0295(12) 0.0023(9) -0.0137(11) -0.0082(10)
C20 0.0404(13) 0.0274(11) 0.0242(11) -0.0001(9) -0.0103(10) -0.0028(10)
C21 0.0465(14) 0.0275(12) 0.0394(14) -0.0031(10) -0.0132(11) 0.0050(11)
C22 0.0342(13) 0.0362(13) 0.0424(14) -0.0059(11) -0.0106(11) 0.0098(10)
C23 0.0301(11) 0.0337(12) 0.0264(12) -0.0035(9) -0.0065(9) 0.0004(9)
C24 0.0232(11) 0.0452(14) 0.0398(14) -0.0017(11) -0.0011(10) 0.0008(10)
C25 0.0269(11) 0.0435(14) 0.0375(14) 0.0034(11) 0.0005(10) -0.0088(10)
C26 0.0273(11) 0.0328(11) 0.0248(11) 0.0016(9) -0.0004(9) -0.0057(9)
C27 0.0348(12) 0.0352(12) 0.0294(12) 0.0061(10) 0.0009(10) -0.0102(10)
C28 0.0393(13) 0.0287(11) 0.0286(12) 0.0066(9) -0.0009(10) -0.0035(10)
C29 0.0307(11) 0.0313(11) 0.0173(10) 0.0030(8) -0.0014(8) -0.0014(9)
C30 0.0257(10) 0.0296(11) 0.0171(10) 0.0017(8) -0.0026(8) -0.0055(9)
C31 0.0265(10) 0.0286(11) 0.0163(10) -0.0009(8) -0.0016(8) -0.0037(8)
C32 0.0269(11) 0.0278(11) 0.0193(10) -0.0026(8) -0.0061(8) -0.0032(8)
C33 0.0309(11) 0.0260(10) 0.0202(10) 0.0015(8) -0.0110(9) -0.0047(9)
C34 0.0299(11) 0.0280(10) 0.0179(10) 0.0042(8) -0.0080(8) -0.0079(9)
C35 0.0258(10) 0.0310(11) 0.0172(10) 0.0056(8) -0.0048(8) -0.0069(9)
C36 0.0226(10) 0.0283(10) 0.0170(10) 0.0027(8) -0.0031(8) -0.0032(8)
C37 0.0353(12) 0.0302(11) 0.0216(11) 0.0066(9) -0.0003(9) 0.0006(10)
C38 0.0369(13) 0.0346(12) 0.0227(11) 0.0056(9) -0.0009(9) 0.0027(10)
C39 0.0317(11) 0.0362(12) 0.0187(10) 0.0073(9) 0.0019(9) 0.0017(9)
C40 0.0393(13) 0.0305(12) 0.0301(13) 0.0014(10) 0.0016(10) 0.0055(10)
C41 0.0372(13) 0.0314(12) 0.0338(12) -0.0013(10) 0.0016(10) -0.0034(10)
C42 0.0289(11) 0.0351(12) 0.0227(11) 0.0056(9) 0.0034(8) -0.0001(9)
C43 0.0342(12) 0.0282(11) 0.0280(12) 0.0083(9) 0.0024(9) 0.0028(10)
C44 0.0340(12) 0.0328(12) 0.0260(11) 0.0072(9) -0.0002(9) -0.0035(10)
C45 0.0329(13) 0.0346(12) 0.0393(14) 0.0057(11) 0.0057(10) -0.0034(10)
N46 0.0308(12) 0.0470(13) 0.0707(17) 0.0055(12) 0.0055(11) -0.0046(10)

loop_
_atom_type_symbol
_atom_type_description
_atom_type_scat_dispersion_real
_atom_type_scat_dispersion_imag
_atom_type_scat_source
C C 0.0033 0.0016 'International Tables Vol C Tables 4.2.6.8 and 6.1.1.4'
H H 0.0000 0.0000 'International Tables Vol C Tables 4.2.6.8 and 6.1.1.4'
N N 0.0061 0.0033 'International Tables Vol C Tables 4.2.6.8 and 6.1.1.4'

loop_
_geom_angle_atom_site_label_1
_geom_angle_atom_site_label_2
_geom_angle_atom_site_label_3
_geom_angle
_geom_angle_site_symmetry_1
_geom_angle_site_symmetry_3
_geom_angle_publ_flag
N1 C2 C3 178.5(4) . . ?
C4 C3 C8 120.3(2) . . ?
C4 C3 C2 120.1(2) . . ?
C8 C3 C2 119.6(2) . . ?
C3 C4 C5 119.8(2) . . ?
C3 C4 H4 120.1 . . ?
C5 C4 H4 120.1 . . ?
C4 C5 C6 120.3(2) . . ?
C4 C5 H5 119.8 . . ?
C6 C5 H5 119.8 . . ?
C5 C6 C7 119.5(2) . . ?
C5 C6 C9 120.1(2) . . ?
C7 C6 C9 120.4(2) . . ?
C8 C7 C6 120.2(2) . . ?
C8 C7 H7 119.9 . . ?
C6 C7 H7 119.9 . . ?
C7 C8 C3 119.9(2) . . ?
C7 C8 H8 120.0 . . ?
C3 C8 H8 120.0 . . ?
C10 C9 C6 179.6(3) . . ?
C9 C10 C11 173.8(2) . . ?
C36 C11 C12 119.7(2) . . ?
C36 C11 C10 120.1(2) . . ?
C12 C11 C10 120.0(2) . . ?
C13 C12 C11 119.2(2) . . ?
C13 C12 H12 120.4 . . ?
C11 C12 H12 120.4 . . ?
C12 C13 C14 121.8(2) . . ?
C12 C13 H13 119.1 . . ?
C14 C13 H13 119.1 . . ?
C13 C14 C35 120.0(2) . . ?
C13 C14 C15 119.9(2) . . ?
C35 C14 C15 120.1(2) . . ?
C16 C15 C14 120.0(2) . . ?
C16 C15 H15 120.0 . . ?
C14 C15 H15 120.0 . . ?
C15 C16 C17 121.7(2) . . ?
C15 C16 H16 119.2 . . ?
C17 C16 H16 119.2 . . ?
C18 C17 C34 120.8(2) . . ?
C18 C17 C16 118.6(2) . . ?
C34 C17 C16 120.5(2) . . ?
C19 C18 C17 120.4(2) . . ?
C19 C18 H18 119.8 . . ?
C17 C18 H18 119.8 . . ?
C18 C19 C20 120.6(2) . . ?
C18 C19 H19 119.7 . . ?
C20 C19 H19 119.7 . . ?
C21 C20 C33 120.5(2) . . ?
C21 C20 C19 119.1(2) . . ?
C33 C20 C19 120.4(2) . . ?
C22 C21 C20 121.1(2) . . ?
C22 C21 H21 119.4 . . ?
C20 C21 H21 119.4 . . ?
C21 C22 C23 119.9(2) . . ?
C21 C22 H22 120.1 . . ?
C23 C22 H22 120.1 . . ?
C32 C23 C22 120.4(2) . . ?
C32 C23 C24 120.4(2) . . ?
C22 C23 C24 119.3(2) . . ?
C25 C24 C23 121.3(2) . . ?
C25 C24 H24 119.3 . . ?
C23 C24 H24 119.3 . . ?
C24 C25 C26 120.5(2) . . ?
C24 C25 H25 119.7 . . ?
C26 C25 H25 119.7 . . ?
C27 C26 C31 119.6(2) . . ?
C27 C26 C25 121.0(2) . . ?
C31 C26 C25 119.3(2) . . ?
C28 C27 C26 121.5(2) . . ?
C28 C27 H27 119.3 . . ?
C26 C27 H27 119.3 . . ?
C27 C28 C29 119.4(2) . . ?
C27 C28 H28 120.3 . . ?
C29 C28 H28 120.3 . . ?
C30 C29 C28 120.0(2) . . ?
C30 C29 C37 120.6(2) . . ?
C28 C29 C37 119.4(2) . . ?
C29 C30 C31 121.68(19) . . ?
C29 C30 H30 119.2 . . ?
C31 C30 H30 119.2 . . ?
C30 C31 C26 117.3(2) . . ?
C30 C31 C32 123.22(19) . . ?
C26 C31 C32 119.4(2) . . ?
C23 C32 C33 118.5(2) . . ?
C23 C32 C31 116.53(19) . . ?
C33 C32 C31 124.85(19) . . ?
C20 C33 C32 116.4(2) . . ?
C20 C33 C34 116.60(19) . . ?
C32 C33 C34 127.01(19) . . ?
C17 C34 C35 116.8(2) . . ?
C17 C34 C33 117.8(2) . . ?
C35 C34 C33 125.23(18) . . ?
C36 C35 C14 116.9(2) . . ?
C36 C35 C34 123.4(2) . . ?
C14 C35 C34 119.66(19) . . ?
C11 C36 C35 122.0(2) . . ?
C11 C36 H36 119.0 . . ?
C35 C36 H36 119.0 . . ?
C38 C37 C29 177.3(2) . . ?
C37 C38 C39 176.5(3) . . ?
C40 C39 C44 119.0(2) . . ?
C40 C39 C38 119.9(2) . . ?
C44 C39 C38 121.0(2) . . ?
C41 C40 C39 120.9(2) . . ?
C41 C40 H40 119.6 . . ?
C39 C40 H40 119.6 . . ?
C40 C41 C42 119.6(2) . . ?
C40 C41 H41 120.2 . . ?
C42 C41 H41 120.2 . . ?
C43 C42 C41 120.1(2) . . ?
C43 C42 C45 120.7(2) . . ?
C41 C42 C45 119.1(2) . . ?
C44 C43 C42 120.1(2) . . ?
C44 C43 H43 119.9 . . ?
C42 C43 H43 119.9 . . ?
C43 C44 C39 120.1(2) . . ?
C43 C44 H44 119.9 . . ?
C39 C44 H44 119.9 . . ?
N46 C45 C42 177.7(3) . . ?

loop_
_geom_bond_atom_site_label_1
_geom_bond_atom_site_label_2
_geom_bond_distance
_geom_bond_site_symmetry_2
_geom_bond_publ_flag
N1 C2 1.136(4) . ?
C2 C3 1.443(4) . ?
C3 C4 1.383(4) . ?
C3 C8 1.389(4) . ?
C4 C5 1.385(4) . ?
C4 H4 0.9500 . ?
C5 C6 1.392(3) . ?
C5 H5 0.9500 . ?
C6 C7 1.391(3) . ?
C6 C9 1.430(3) . ?
C7 C8 1.382(3) . ?
C7 H7 0.9500 . ?
C8 H8 0.9500 . ?
C9 C10 1.193(3) . ?
C10 C11 1.428(3) . ?
C11 C36 1.386(3) . ?
C11 C12 1.411(3) . ?
C12 C13 1.360(3) . ?
C12 H12 0.9500 . ?
C13 C14 1.409(4) . ?
C13 H13 0.9500 . ?
C14 C35 1.419(3) . ?
C14 C15 1.424(3) . ?
C15 C16 1.344(4) . ?
C15 H15 0.9500 . ?
C16 C17 1.427(4) . ?
C16 H16 0.9500 . ?
C17 C18 1.413(4) . ?
C17 C34 1.414(3) . ?
C18 C19 1.345(4) . ?
C18 H18 0.9500 . ?
C19 C20 1.423(3) . ?
C19 H19 0.9500 . ?
C20 C21 1.413(4) . ?
C20 C33 1.423(3) . ?
C21 C22 1.352(4) . ?
C21 H21 0.9500 . ?
C22 C23 1.419(3) . ?
C22 H22 0.9500 . ?
C23 C32 1.412(3) . ?
C23 C24 1.431(3) . ?
C24 C25 1.341(4) . ?
C24 H24 0.9500 . ?
C25 C26 1.425(3) . ?
C25 H25 0.9500 . ?
C26 C27 1.409(3) . ?
C26 C31 1.422(3) . ?
C27 C28 1.361(3) . ?
C27 H27 0.9500 . ?
C28 C29 1.407(3) . ?
C28 H28 0.9500 . ?
C29 C30 1.382(3) . ?
C29 C37 1.435(3) . ?
C30 C31 1.406(3) . ?
C30 H30 0.9500 . ?
C31 C32 1.457(3) . ?
C32 C33 1.453(3) . ?
C33 C34 1.459(3) . ?
C34 C35 1.457(3) . ?
C35 C36 1.410(3) . ?
C36 H36 0.9500 . ?
C37 C38 1.188(3) . ?
C38 C39 1.431(3) . ?
C39 C40 1.390(3) . ?
C39 C44 1.401(3) . ?
C40 C41 1.373(3) . ?
C40 H40 0.9500 . ?
C41 C42 1.390(3) . ?
C41 H41 0.9500 . ?
C42 C43 1.387(3) . ?
C42 C45 1.439(3) . ?
C43 C44 1.374(3) . ?
C43 H43 0.9500 . ?
C44 H44 0.9500 . ?
C45 N46 1.145(3) . ?
